data_2207161
loop_
_publ_author_name
'Fu, Yun-Long'
'Ren, Jia-Lin'
'Xu, Zhi-Wei'
'Ng, Seik Weng'

_publ_section_title
;
 Cobalt(II) formate hydroxide
;
_journal_coeditor_code BT6766
_journal_issue 11
_journal_name_full 'Acta Crystallographica Section E'
_journal_page_first m2395
_journal_page_last m2396
_journal_paper_doi 10.1107/S1600536805033817
_journal_volume 61
_journal_year 2005
_chemical_formula_iupac '[Co (C1 H1 O2) (O1 H1)]'
_chemical_formula_moiety 'C H2 Co O3'
_chemical_formula_sum 'C H2 Co O3'
_chemical_formula_weight 120.96
_chemical_name_common 'Cobalt(II) formate hydroxide'
_chemical_name_systematic
;
poly[\m~3~-formato-\m~3~-hydroxo-cobalt(II)]
;
_space_group_IT_number 148
_symmetry_cell_setting trigonal
_symmetry_space_group_name_Hall '-R 3'
_symmetry_space_group_name_H-M 'R -3 :H'
_atom_sites_solution_hydrogens geom
_atom_sites_solution_primary direct
_atom_sites_solution_secondary difmap
_audit_creation_method SHELXL-97
_cell_angle_alpha 90
_cell_angle_beta 90
_cell_angle_gamma 120
_cell_formula_units_Z 18
_cell_length_a 11.6980(10)
_cell_length_b 11.698
_cell_length_c 11.6610(10)
_cell_measurement_reflns_used 1480
_cell_measurement_temperature 295(2)
_cell_measurement_theta_max 28.0
_cell_measurement_theta_min 2.7
_cell_volume 1381.94(17)
_computing_cell_refinement 'SAINT (Bruker, 2002)'
_computing_data_collection 'SMART (Bruker, 2002)'
_computing_data_reduction SAINT
_computing_molecular_graphics 'ORTEPII (Johnson, 1976)'
_computing_publication_material SHELXL97
_computing_structure_refinement 'SHELXL97 (Sheldrick, 1997)'
_computing_structure_solution 'SHELXS97 (Sheldrick, 1997)'
_diffrn_ambient_temperature 295(2)
_diffrn_measured_fraction_theta_full 0.98
_diffrn_measured_fraction_theta_max 0.98
_diffrn_measurement_device_type 'Bruker APEX area-detector'
_diffrn_measurement_method '\f and \w'
_diffrn_radiation_monochromator graphite
_diffrn_radiation_source 'fine-focus sealed tube'
_diffrn_radiation_type MoK\a
_diffrn_radiation_wavelength 0.71073
_diffrn_reflns_av_R_equivalents 0.024
_diffrn_reflns_av_sigmaI/netI 0.023
_diffrn_reflns_limit_h_max 7
_diffrn_reflns_limit_h_min -15
_diffrn_reflns_limit_k_max 14
_diffrn_reflns_limit_k_min -15
_diffrn_reflns_limit_l_max 14
_diffrn_reflns_limit_l_min -13
_diffrn_reflns_number 2498
_diffrn_reflns_theta_full 27.5
_diffrn_reflns_theta_max 27.5
_diffrn_reflns_theta_min 2.7
_diffrn_standards_decay_% 0
_diffrn_standards_interval_count 0
_diffrn_standards_interval_time 0
_diffrn_standards_number 0
_exptl_absorpt_coefficient_mu 5.367
_exptl_absorpt_correction_T_max 0.644
_exptl_absorpt_correction_T_min 0.501
_exptl_absorpt_correction_type multi-scan
_exptl_absorpt_process_details '(SADABS; Sheldrick, 1996)'
_exptl_crystal_colour Red
_exptl_crystal_density_diffrn 2.616
_exptl_crystal_density_method 'not measured'
_exptl_crystal_description Block
_exptl_crystal_F_000 1062
_exptl_crystal_size_max 0.16
_exptl_crystal_size_mid 0.11
_exptl_crystal_size_min 0.09
_refine_diff_density_max 0.62
_refine_diff_density_min -0.50
_refine_ls_extinction_method none
_refine_ls_goodness_of_fit_ref 1.07
_refine_ls_hydrogen_treatment refall
_refine_ls_matrix_type full
_refine_ls_number_parameters 54
_refine_ls_number_reflns 698
_refine_ls_number_restraints 2
_refine_ls_restrained_S_all 1.07
_refine_ls_R_factor_all 0.033
_refine_ls_R_factor_gt 0.031
_refine_ls_shift/su_max 0.001
_refine_ls_shift/su_mean 0.000
_refine_ls_structure_factor_coef Fsqd
_refine_ls_weighting_details 'calc w = 1/[\s^2^(Fo^2^)+(0.0393P)^2^+11.747P] where P = (Fo^2^+2Fc^2^)/3'
_refine_ls_weighting_scheme calc
_refine_ls_wR_factor_gt 0.076
_refine_ls_wR_factor_ref 0.077
_reflns_number_gt 667
_reflns_number_total 698
_reflns_threshold_expression I>2\s(I)
_cod_data_source_file bt6766.cif
_cod_data_source_block I
_cod_depositor_comments
;
The following automatic conversions were performed:
'_symmetry_cell_setting' value 'Trigonal' changed to 'trigonal' according
to '/home/saulius/struct/CIF-dictionaries/cif_core.dic' dictionary named
'cif_core.dic' version 2.4.1 from 2010-06-29.

Automatic conversion script
Id: cif_fix_enum 1527 2010-12-29 10:47:43Z saulius 

The following automatic conversions were performed:

'_symmetry_cell_setting' value 'Trigonal' changed to 'trigonal'
according to /home/saulius/struct/CIF-dictionaries/cif_core.dic
dictionary named 'cif_core.dic' version 2.4.1 from 2010-06-29.

Automatic conversion script
Id: cif_fix_values 1715 2011-07-08 13:25:40Z adriana 
;
_cod_original_cell_volume 1381.9(2)
_cod_original_sg_symbol_H-M 'R -3'
_cod_database_code 2207161
_cod_database_fobs_code 2207161

loop_
_symmetry_equiv_pos_as_xyz
'x, y, z'
'-y, x-y, z'
'-x+y, -x, z'
'x+2/3, y+1/3, z+1/3'
'-y+2/3, x-y+1/3, z+1/3'
'-x+y+2/3, -x+1/3, z+1/3'
'x+1/3, y+2/3, z+2/3'
'-y+1/3, x-y+2/3, z+2/3'
'-x+y+1/3, -x+2/3, z+2/3'
'-x, -y, -z'
'y, -x+y, -z'
'x-y, x, -z'
'-x+2/3, -y+1/3, -z+1/3'
'y+2/3, -x+y+1/3, -z+1/3'
'x-y+2/3, x+1/3, -z+1/3'
'-x+1/3, -y+2/3, -z+2/3'
'y+1/3, -x+y+2/3, -z+2/3'
'x-y+1/3, x+2/3, -z+2/3'

loop_
_atom_site_label
_atom_site_fract_x
_atom_site_fract_y
_atom_site_fract_z
_atom_site_U_iso_or_equiv
_atom_site_adp_type
_atom_site_calc_flag
_atom_site_refinement_flags
_atom_site_occupancy
_atom_site_type_symbol
Co1 0.60832(4) 0.12202(4) 0.41991(3) 0.0130(2) Uani d . 1 Co
O1 0.5722(2) 0.0647(2) 0.5948(2) 0.0185(5) Uani d . 1 O
O2 0.6642(3) 0.0312(2) 0.7497(2) 0.0236(6) Uani d . 1 O
O3 0.4928(2) 0.2077(2) 0.4249(2) 0.0135(5) Uani d D 1 O
C1 0.6590(4) 0.1012(4) 0.6725(3) 0.0225(7) Uani d D 1 C
H1 0.720(4) 0.1940(10) 0.676(5) 0.05(2) Uiso d D 1 H
H3 0.433(4) 0.163(4) 0.473(3) 0.04(2) Uiso d D 1 H

loop_
_atom_site_aniso_label
_atom_site_aniso_U_11
_atom_site_aniso_U_22
_atom_site_aniso_U_33
_atom_site_aniso_U_12
_atom_site_aniso_U_13
_atom_site_aniso_U_23
Co1 0.0126(2) 0.0129(3) 0.0130(3) 0.0061(2) 0.0006(2) 0.0022(2)
O1 0.0180(10) 0.0190(10) 0.0160(10) 0.0070(10) 0.0000(10) 0.0050(10)
O2 0.0230(10) 0.0200(10) 0.0250(10) 0.0080(10) -0.0090(10) 0.0020(10)
O3 0.0140(10) 0.0140(10) 0.0130(10) 0.0080(10) 0.0030(10) 0.0010(10)
C1 0.022(2) 0.016(2) 0.026(2) 0.0070(10) -0.0030(10) 0.0000(10)

loop_
_atom_type_symbol
_atom_type_description
_atom_type_scat_dispersion_real
_atom_type_scat_dispersion_imag
_atom_type_scat_source
C C 0.0033 0.0016 'International Tables Vol C Tables 4.2.6.8 and 6.1.1.4'
H H 0.0000 0.0000 'International Tables Vol C Tables 4.2.6.8 and 6.1.1.4'
O O 0.0106 0.0060 'International Tables Vol C Tables 4.2.6.8 and 6.1.1.4'
Co Co 0.3494 0.9721 'International Tables Vol C Tables 4.2.6.8 and 6.1.1.4'

loop_
_geom_angle_atom_site_label_1
_geom_angle_atom_site_label_2
_geom_angle_atom_site_label_3
_geom_angle_site_symmetry_1
_geom_angle_site_symmetry_3
_geom_angle
_geom_angle_publ_flag
O1 Co1 O1 . 10_656 79.50(10) yes
O1 Co1 O2 . 9_654 84.20(10) yes
O1 Co1 O3 . . 92.90(10) yes
O1 Co1 O3 . 2_655 102.60(10) yes
O1 Co1 O3 . 18_545 172.50(10) yes
O1 Co1 O2 10_656 9_654 83.90(10) yes
O1 Co1 O3 10_656 . 86.90(10) yes
O1 Co1 O3 10_656 2_655 171.80(10) yes
O1 Co1 O3 10_656 18_545 93.30(10) yes
O2 Co1 O3 9_654 . 170.80(10) yes
O2 Co1 O3 9_654 2_655 88.40(10) yes
O2 Co1 O3 9_654 18_545 97.00(10) yes
O3 Co1 O3 . 2_655 100.80(10) yes
O3 Co1 O3 . 18_545 84.80(10) yes
O3 Co1 O3 2_655 18_545 84.90(10) yes
C1 O1 Co1 . . 125.6(2) ?
C1 O1 Co1 . 10_656 127.8(2) ?
Co1 O1 Co1 . 10_656 100.50(10) ?
C1 O2 Co1 . 5_545 123.8(2) ?
Co1 O3 Co1 3_665 . 139.00(10) ?
Co1 O3 Co1 3_665 17 92.20(10) ?
Co1 O3 Co1 . 17 92.00(10) ?
O2 C1 O1 . . 126.4(3) ?
Co1 O3 H3 3_665 . 107(3) ?
Co1 O3 H3 . . 105(3) ?
Co1 O3 H3 17 . 121(4) ?
O2 C1 H1 . . 118(3) ?
O1 C1 H1 . . 115(3) ?

loop_
_geom_bond_atom_site_label_1
_geom_bond_atom_site_label_2
_geom_bond_site_symmetry_2
_geom_bond_distance
_geom_bond_publ_flag
Co1 O1 . 2.122(2) yes
Co1 O1 10_656 2.156(2) yes
Co1 O2 9_654 2.149(2) yes
Co1 O3 . 2.047(2) yes
Co1 O3 2_655 2.042(2) yes
Co1 O3 18_545 2.114(2) yes
Co1 Co1 17 2.9942(6) ?
Co1 Co1 18_545 2.9943(6) ?
O1 C1 . 1.264(4) ?
O2 C1 . 1.240(4) ?
O3 H3 . 0.850(10) ?
C1 H1 . 0.950(10) ?

loop_
_geom_hbond_atom_site_label_D
_geom_hbond_atom_site_label_H
_geom_hbond_atom_site_label_A
_geom_hbond_site_symmetry_A
_geom_hbond_distance_DH
_geom_hbond_distance_HA
_geom_hbond_distance_DA
_geom_hbond_angle_DHA
_geom_hbond_publ_flag
O3 H3 O1 10_656 0.850(10) 2.76(5) 2.892(3) 91(4) no

loop_
_geom_torsion_atom_site_label_1
_geom_torsion_atom_site_label_2
_geom_torsion_atom_site_label_3
_geom_torsion_atom_site_label_4
_geom_torsion_site_symmetry_1
_geom_torsion_site_symmetry_4
_geom_torsion
O3 Co1 O1 C1 2_655 . -17.7(3)
O3 Co1 O1 C1 . . -119.5(3)
O2 Co1 O1 C1 9_654 . 69.3(3)
O1 Co1 O1 C1 10_656 . 154.2(3)
O3 Co1 O1 Co1 2_655 10_656 -171.90(10)
O3 Co1 O1 Co1 . 10_656 86.30(10)
O2 Co1 O1 Co1 9_654 10_656 -84.90(10)
O3 Co1 O3 Co1 2_655 3_665 6.4(2)
O3 Co1 O3 Co1 18_545 3_665 -77.4(2)
O1 Co1 O3 Co1 . 3_665 109.8(2)
O1 Co1 O3 Co1 10_656 3_665 -171.0(2)
O3 Co1 O3 Co1 2_655 17 102.00(10)
O3 Co1 O3 Co1 18_545 17 18.30(10)
O1 Co1 O3 Co1 . 17 -154.60(10)
O1 Co1 O3 Co1 10_656 17 -75.30(10)
Co1 O2 C1 O1 5_545 . 11.4(5)
Co1 O1 C1 O2 . . -138.9(3)
Co1 O1 C1 O2 10_656 . 8.2(6)
